data_4031415
loop_
_publ_author_name
'Buss, Bruno'
'Clegg, William'
'Hartmann, Gabriele'
'Jones, Peter G.'
'Mews, R\"udiger'
'Noltemeyer, Mathias'
'Sheldrick, George M.'

_publ_section_title
;
 Spectroscopic studies of trans-bis(hexafluroarsenato)tetrakis(thiazyl
 trifluoride)metal(II) complexes (M = Mn, Fe, Co, Ni, or Cu); crystal
 structure of the manganese(II) complex: an example of exceptionally
 short N--S bonds and of AsF6- as a unidentate ligand
;
_journal_coden_ASTM JCDTBI
_journal_issue 1
_journal_name_full
;
 Journal of the Chemical Society, Dalton Transactions: Inorganic Chemistry
 (1972-1999)
;
_journal_page_first 61
_journal_page_last 63
_journal_paper_doi 10.1039/dt9810000061
_journal_year 1981
_chemical_formula_sum 'As2 F24 Mn N4 S4'
_chemical_name_systematic 'Mn (N S F3)4 (As F6)2'
_space_group_IT_number 14
_symmetry_space_group_name_Hall '-P 2yn'
_symmetry_space_group_name_H-M 'P 1 21/n 1'
_cell_angle_alpha 90
_cell_angle_beta 94.33
_cell_angle_gamma 90
_cell_formula_units_Z 2
_cell_length_a 7.496
_cell_length_b 10.378
_cell_length_c 13.979
_cell_volume 1084.371
_cod_data_source_file Buss_JCDTBI_1981_832.cif
_cod_data_source_block As2F24Mn1N4S4
_cod_original_sg_symbol_Hall '-P 2ybc (x-z,y,z)'
_cod_original_formula_sum 'As2 F24 Mn1 N4 S4'
_cod_database_code 4031415

loop_
_symmetry_equiv_pos_as_xyz
x,y,z
-x+1/2,y+1/2,-z+1/2
-x,-y,-z
x-1/2,-y-1/2,z-1/2

loop_
_atom_site_label
_atom_site_type_symbol
_atom_site_fract_x
_atom_site_fract_y
_atom_site_fract_z
_atom_site_occupancy
_atom_site_U_iso_or_equiv
N2 N-3 0.1466 0.1743 0.044 1 0.0
N1 N-3 -0.1588 0.0187 0.1248 1 0.0
S1 S+6 -0.2772 0.0646 0.1852 1 0.0
F3 F-1 -0.4183 0.3984 -0.1393 1 0.0
F10 F-1 0.2324 0.3828 -0.033 1 0.0
F11 F-1 -0.2613 0.1969 0.2287 1 0.0
F8 F-1 0.3691 0.3355 0.1096 1 0.0
F2 F-1 -0.4957 0.1927 -0.0783 1 0.0
F6 F-1 -0.3658 0.2016 -0.2236 1 0.0
S2 S+6 0.1979 0.301 0.0527 1 0.0
F1 F-1 -0.1989 0.1126 -0.0876 1 0.0
Mn1 Mn+2 0 0 0 1 0.0
F4 F-1 -0.1155 0.3166 -0.146 1 0.0
As1 As+5 -0.3085 0.2573 -0.1148 1 0.0
F5 F-1 -0.251 0.3057 -0.0018 1 0.0
F9 F-1 -0.3001 -0.0043 0.2779 1 0.0
F7 F-1 -0.4743 0.0767 0.155 1 0.0
F12 F-1 0.0844 0.4012 0.0978 1 0.0
